data_4303726
loop_
_publ_author_name
'Pradyumna S. Singh'
'Hans Christian Rudbeck'
'Ping Huang'
'Salah Ezzaher'
'Lars Eriksson'
'Matthias Stein'
'Sascha Ott'
'Reiner Lomoth'

_publ_section_title
;
(I,0) Mixed-Valence State of a Diiron Complex with Pertinence to the
[FeFe]-Hydrogenase Active Site: An IR, EPR, and Computational Study
;
_journal_name_full 'Inorganic Chemistry'
_journal_page_first 10883
_journal_page_last 10885
_journal_paper_doi 10.1021/ic9016454
_journal_volume 48
_journal_year 2009
_chemical_formula_sum 'C18 H8 Fe2 N0 O6 P0 S2'
_chemical_formula_weight 496.06
_chemical_name_systematic
; 
 ? 
;
_space_group_IT_number 14
_symmetry_cell_setting monoclinic
_symmetry_space_group_name_Hall '-P 2ybc'
_symmetry_space_group_name_H-M 'P 1 21/c 1'
_atom_sites_solution_hydrogens geom
_atom_sites_solution_primary direct
_atom_sites_solution_secondary difmap
_audit_creation_method SHELXL-97
_cell_angle_alpha 90.00
_cell_angle_beta 90.7502(18)
_cell_angle_gamma 90.00
_cell_formula_units_Z 4
_cell_length_a 16.5962(3)
_cell_length_b 6.58320(10)
_cell_length_c 17.7848(4)
_cell_measurement_temperature 293(2)
_cell_volume 1942.93(6)
_computing_structure_refinement 'SHELXL-97 (Sheldrick, 1997)'
_computing_structure_solution 'SHELXS-97 (Sheldrick, 1990)'
_diffrn_ambient_temperature 293(2)
_diffrn_measured_fraction_theta_full 0.997
_diffrn_measured_fraction_theta_max 0.997
_diffrn_radiation_monochromator graphite
_diffrn_radiation_source 'fine-focus sealed tube'
_diffrn_radiation_type MoK\a
_diffrn_radiation_wavelength 0.71073
_diffrn_reflns_av_R_equivalents 0.0460
_diffrn_reflns_av_sigmaI/netI 0.0521
_diffrn_reflns_limit_h_max 20
_diffrn_reflns_limit_h_min -17
_diffrn_reflns_limit_k_max 8
_diffrn_reflns_limit_k_min -8
_diffrn_reflns_limit_l_max 22
_diffrn_reflns_limit_l_min -20
_diffrn_reflns_number 25964
_diffrn_reflns_theta_full 26.37
_diffrn_reflns_theta_max 26.37
_diffrn_reflns_theta_min 3.68
_exptl_absorpt_coefficient_mu 1.740
_exptl_crystal_density_diffrn 1.696
_exptl_crystal_density_method 'not measured'
_exptl_crystal_F_000 992
_refine_diff_density_max 0.641
_refine_diff_density_min -0.744
_refine_diff_density_rms 0.059
_refine_ls_extinction_method none
_refine_ls_goodness_of_fit_ref 0.921
_refine_ls_hydrogen_treatment mixed
_refine_ls_matrix_type full
_refine_ls_number_parameters 244
_refine_ls_number_reflns 3967
_refine_ls_number_restraints 0
_refine_ls_restrained_S_all 0.921
_refine_ls_R_factor_all 0.0524
_refine_ls_R_factor_gt 0.0302
_refine_ls_shift/su_max 0.000
_refine_ls_shift/su_mean 0.000
_refine_ls_structure_factor_coef Fsqd
_refine_ls_weighting_details 'calc w=1/[\s^2^(Fo^2^)+(0.0396P)^2^+0.0000P] where P=(Fo^2^+2Fc^2^)/3'
_refine_ls_weighting_scheme calc
_refine_ls_wR_factor_gt 0.0675
_refine_ls_wR_factor_ref 0.0739
_reflns_number_gt 2472
_reflns_number_total 3967
_reflns_threshold_expression >2sigma(I)
_cod_data_source_file ic9016454_si_001.cif
_cod_data_source_block r
_cod_database_code 4303726

loop_
_symmetry_equiv_pos_as_xyz
'x, y, z'
'-x, y+1/2, -z+1/2'
'-x, -y, -z'
'x, -y-1/2, z-1/2'

loop_
_atom_site_label
_atom_site_type_symbol
_atom_site_fract_x
_atom_site_fract_y
_atom_site_fract_z
_atom_site_U_iso_or_equiv
_atom_site_adp_type
_atom_site_occupancy
_atom_site_symmetry_multiplicity
_atom_site_calc_flag
_atom_site_refinement_flags
_atom_site_disorder_assembly
_atom_site_disorder_group
Fe1 Fe 0.37289(2) 0.63460(6) 0.07376(2) 0.03467(13) Uani 1 1 d . . .
Fe2 Fe 0.31804(2) 0.75336(6) 0.19861(2) 0.03763(13) Uani 1 1 d . . .
S1 S 0.31056(4) 0.93449(11) 0.09131(4) 0.03737(18) Uani 1 1 d . . .
S2 S 0.26870(4) 0.48615(11) 0.13298(4) 0.03973(19) Uani 1 1 d . . .
C1 C 0.35227(17) 0.5921(5) -0.02534(18) 0.0466(8) Uani 1 1 d . . .
O1 O 0.33815(15) 0.5651(4) -0.08732(13) 0.0736(8) Uani 1 1 d . . .
C2 C 0.46626(18) 0.7676(5) 0.06578(16) 0.0411(7) Uani 1 1 d . . .
O2 O 0.52707(13) 0.8484(4) 0.06121(12) 0.0594(6) Uani 1 1 d . . .
C3 C 0.43040(17) 0.4118(5) 0.09798(16) 0.0402(7) Uani 1 1 d . . .
O3 O 0.47024(13) 0.2779(3) 0.11399(13) 0.0581(6) Uani 1 1 d . . .
C4 C 0.3931(2) 0.9314(5) 0.23199(16) 0.0505(8) Uani 1 1 d . . .
O4 O 0.44160(16) 1.0364(4) 0.25524(13) 0.0769(8) Uani 1 1 d . . .
C5 C 0.35430(18) 0.5718(5) 0.26595(17) 0.0511(8) Uani 1 1 d . . .
O5 O 0.37550(16) 0.4525(4) 0.30790(14) 0.0842(8) Uani 1 1 d . . .
C6 C 0.23469(19) 0.8499(5) 0.24730(18) 0.0535(8) Uiso 1 1 d . . .
O6 O 0.17806(16) 0.9194(4) 0.27653(15) 0.0860(8) Uiso 1 1 d . . .
C10 C 0.16329(16) 0.5405(4) 0.12269(15) 0.0389(7) Uani 1 1 d . . .
C11 C 0.11884(19) 0.4142(5) 0.16990(18) 0.0546(9) Uani 1 1 d . . .
H11 H 0.1452 0.3110 0.1961 0.065 Uiso 1 1 calc R . .
C12 C 0.0365(2) 0.4390(6) 0.17861(19) 0.0649(10) Uani 1 1 d . . .
H12 H 0.0078 0.3540 0.2104 0.078 Uiso 1 1 calc R . .
C13 C -0.00171(19) 0.5910(6) 0.1395(2) 0.0648(10) Uani 1 1 d . . .
H13 H -0.0566 0.6128 0.1457 0.078 Uiso 1 1 calc R . .
C14 C 0.04079(17) 0.7099(5) 0.09171(19) 0.0555(9) Uani 1 1 d . . .
H14 H 0.0133 0.8106 0.0652 0.067 Uiso 1 1 calc R . .
C15 C 0.12390(16) 0.6891(4) 0.08008(16) 0.0407(7) Uani 1 1 d . . .
C16 C 0.15883(16) 0.8188(4) 0.01988(16) 0.0404(7) Uani 1 1 d . . .
C17 C 0.22919(16) 0.9344(4) 0.02370(15) 0.0372(7) Uani 1 1 d . . .
C18 C 0.24816(19) 1.0667(5) -0.03518(17) 0.0522(8) Uani 1 1 d . . .
H18 H 0.2944 1.1460 -0.0316 0.063 Uiso 1 1 calc R . .
C19 C 0.1992(2) 1.0817(6) -0.09863(19) 0.0643(10) Uani 1 1 d . . .
H19 H 0.2119 1.1722 -0.1369 0.077 Uiso 1 1 calc R . .
C20 C 0.1326(2) 0.9625(6) -0.10435(18) 0.0627(10) Uani 1 1 d . . .
H20 H 0.1007 0.9673 -0.1477 0.075 Uiso 1 1 calc R . .
C21 C 0.11189(18) 0.8347(5) -0.04638(18) 0.0525(8) Uani 1 1 d . . .
H21 H 0.0654 0.7565 -0.0512 0.063 Uiso 1 1 calc R . .

loop_
_atom_site_aniso_label
_atom_site_aniso_U_11
_atom_site_aniso_U_22
_atom_site_aniso_U_33
_atom_site_aniso_U_23
_atom_site_aniso_U_13
_atom_site_aniso_U_12
Fe1 0.0353(2) 0.0365(3) 0.0323(2) -0.00102(19) 0.00299(16) 0.00337(19)
Fe2 0.0372(2) 0.0442(3) 0.0316(2) -0.00082(19) 0.00355(17) 0.0043(2)
S1 0.0378(4) 0.0351(4) 0.0393(4) 0.0009(3) 0.0011(3) 0.0018(3)
S2 0.0390(4) 0.0365(4) 0.0437(4) 0.0037(4) 0.0040(3) 0.0023(3)
C1 0.0452(19) 0.048(2) 0.047(2) 0.0002(16) 0.0024(15) 0.0063(15)
O1 0.0879(18) 0.095(2) 0.0370(13) -0.0068(14) -0.0089(12) 0.0003(15)
C2 0.0419(17) 0.0426(19) 0.0388(17) -0.0014(15) 0.0018(13) 0.0092(16)
O2 0.0458(14) 0.0666(16) 0.0658(15) -0.0017(13) 0.0026(11) -0.0080(12)
C3 0.0388(17) 0.0396(19) 0.0424(17) -0.0035(15) 0.0055(13) 0.0005(15)
O3 0.0556(14) 0.0492(15) 0.0696(16) 0.0062(12) 0.0036(11) 0.0115(12)
C4 0.054(2) 0.064(2) 0.0329(17) 0.0005(16) -0.0032(15) -0.0007(18)
O4 0.0805(18) 0.086(2) 0.0637(16) -0.0036(15) -0.0173(14) -0.0247(16)
C5 0.0466(19) 0.067(2) 0.0398(18) 0.0006(17) 0.0023(14) 0.0068(17)
O5 0.0869(19) 0.099(2) 0.0663(17) 0.0293(16) -0.0093(14) 0.0237(17)
C10 0.0372(16) 0.0408(18) 0.0388(17) -0.0021(14) 0.0034(13) -0.0055(14)
C11 0.046(2) 0.056(2) 0.062(2) 0.0120(17) -0.0013(16) -0.0115(16)
C12 0.054(2) 0.073(3) 0.068(2) 0.012(2) 0.0055(18) -0.021(2)
C13 0.0347(18) 0.083(3) 0.077(2) 0.007(2) 0.0057(17) -0.0027(19)
C14 0.0369(18) 0.066(2) 0.064(2) 0.0083(18) 0.0045(16) 0.0042(17)
C15 0.0375(16) 0.0422(18) 0.0422(17) -0.0043(14) -0.0027(13) -0.0004(14)
C16 0.0394(17) 0.0417(18) 0.0401(17) 0.0013(14) 0.0008(13) 0.0100(14)
C17 0.0355(16) 0.0388(17) 0.0374(16) 0.0033(14) 0.0056(13) 0.0108(14)
C18 0.0448(18) 0.057(2) 0.055(2) 0.0170(17) 0.0013(15) 0.0032(16)
C19 0.063(2) 0.075(3) 0.055(2) 0.0293(19) 0.0076(18) 0.017(2)
C20 0.060(2) 0.082(3) 0.045(2) 0.007(2) -0.0078(17) 0.019(2)
C21 0.0455(19) 0.058(2) 0.054(2) 0.0024(17) -0.0072(16) 0.0038(16)

loop_
_atom_type_symbol
_atom_type_description
_atom_type_scat_dispersion_real
_atom_type_scat_dispersion_imag
_atom_type_scat_source
C C 0.0033 0.0016 'International Tables Vol C Tables 4.2.6.8 and 6.1.1.4'
H H 0.0000 0.0000 'International Tables Vol C Tables 4.2.6.8 and 6.1.1.4'
Fe Fe 0.3463 0.8444 'International Tables Vol C Tables 4.2.6.8 and 6.1.1.4'
N N 0.0061 0.0033 'International Tables Vol C Tables 4.2.6.8 and 6.1.1.4'
O O 0.0106 0.0060 'International Tables Vol C Tables 4.2.6.8 and 6.1.1.4'
P P 0.1023 0.0942 'International Tables Vol C Tables 4.2.6.8 and 6.1.1.4'
S S 0.1246 0.1234 'International Tables Vol C Tables 4.2.6.8 and 6.1.1.4'

loop_
_geom_angle_atom_site_label_1
_geom_angle_atom_site_label_2
_geom_angle_atom_site_label_3
_geom_angle
_geom_angle_site_symmetry_1
_geom_angle_site_symmetry_3
_geom_angle_publ_flag
C2 Fe1 C3 87.74(13) . . ?
C2 Fe1 C1 98.70(13) . . ?
C3 Fe1 C1 101.54(13) . . ?
C2 Fe1 S1 88.96(9) . . ?
C3 Fe1 S1 157.59(9) . . ?
C1 Fe1 S1 100.88(10) . . ?
C2 Fe1 S2 156.77(9) . . ?
C3 Fe1 S2 86.71(9) . . ?
C1 Fe1 S2 104.52(10) . . ?
S1 Fe1 S2 87.64(3) . . ?
C2 Fe1 Fe2 103.90(9) . . ?
C3 Fe1 Fe2 103.72(9) . . ?
C1 Fe1 Fe2 146.51(9) . . ?
S1 Fe1 Fe2 55.76(2) . . ?
S2 Fe1 Fe2 55.88(2) . . ?
C6 Fe2 C5 99.88(15) . . ?
C6 Fe2 C4 98.46(15) . . ?
C5 Fe2 C4 89.37(14) . . ?
C6 Fe2 S1 100.99(11) . . ?
C5 Fe2 S1 159.13(10) . . ?
C4 Fe2 S1 88.00(10) . . ?
C6 Fe2 S2 104.68(11) . . ?
C5 Fe2 S2 86.68(11) . . ?
C4 Fe2 S2 156.85(10) . . ?
S1 Fe2 S2 87.64(3) . . ?
C6 Fe2 Fe1 146.71(10) . . ?
C5 Fe2 Fe1 104.98(10) . . ?
C4 Fe2 Fe1 103.55(10) . . ?
S1 Fe2 Fe1 55.77(2) . . ?
S2 Fe2 Fe1 55.87(2) . . ?
C17 S1 Fe2 126.83(10) . . ?
C17 S1 Fe1 104.44(9) . . ?
Fe2 S1 Fe1 68.47(2) . . ?
C10 S2 Fe1 128.18(10) . . ?
C10 S2 Fe2 104.12(10) . . ?
Fe1 S2 Fe2 68.25(2) . . ?
O1 C1 Fe1 179.0(3) . . ?
O2 C2 Fe1 178.3(3) . . ?
O3 C3 Fe1 176.2(3) . . ?
O4 C4 Fe2 176.8(3) . . ?
O5 C5 Fe2 177.9(3) . . ?
O6 C6 Fe2 176.6(3) . . ?
C15 C10 C11 119.7(3) . . ?
C15 C10 S2 130.2(2) . . ?
C11 C10 S2 110.0(2) . . ?
C12 C11 C10 121.7(3) . . ?
C12 C11 H11 119.2 . . ?
C10 C11 H11 119.2 . . ?
C13 C12 C11 118.7(3) . . ?
C13 C12 H12 120.7 . . ?
C11 C12 H12 120.7 . . ?
C14 C13 C12 119.8(3) . . ?
C14 C13 H13 120.1 . . ?
C12 C13 H13 120.1 . . ?
C13 C14 C15 123.7(3) . . ?
C13 C14 H14 118.2 . . ?
C15 C14 H14 118.2 . . ?
C10 C15 C14 116.3(3) . . ?
C10 C15 C16 127.4(3) . . ?
C14 C15 C16 116.2(3) . . ?
C17 C16 C21 117.0(3) . . ?
C17 C16 C15 127.6(2) . . ?
C21 C16 C15 115.3(3) . . ?
C16 C17 C18 119.9(3) . . ?
C16 C17 S1 130.9(2) . . ?
C18 C17 S1 109.0(2) . . ?
C19 C18 C17 121.2(3) . . ?
C19 C18 H18 119.4 . . ?
C17 C18 H18 119.4 . . ?
C20 C19 C18 119.2(3) . . ?
C20 C19 H19 120.4 . . ?
C18 C19 H19 120.4 . . ?
C19 C20 C21 120.5(3) . . ?
C19 C20 H20 119.8 . . ?
C21 C20 H20 119.8 . . ?
C20 C21 C16 122.1(3) . . ?
C20 C21 H21 119.0 . . ?
C16 C21 H21 119.0 . . ?

loop_
_geom_bond_atom_site_label_1
_geom_bond_atom_site_label_2
_geom_bond_distance
_geom_bond_site_symmetry_2
_geom_bond_publ_flag
Fe1 C2 1.787(3) . ?
Fe1 C3 1.799(3) . ?
Fe1 C1 1.813(3) . ?
Fe1 S1 2.2525(8) . ?
Fe1 S2 2.2588(8) . ?
Fe1 Fe2 2.5345(5) . ?
Fe2 C6 1.760(3) . ?
Fe2 C5 1.791(3) . ?
Fe2 C4 1.805(4) . ?
Fe2 S1 2.2524(8) . ?
Fe2 S2 2.2589(8) . ?
S1 C17 1.796(3) . ?
S2 C10 1.793(3) . ?
C1 O1 1.138(3) . ?
C2 O2 1.145(3) . ?
C3 O3 1.136(3) . ?
C4 O4 1.135(3) . ?
C5 O5 1.136(3) . ?
C6 O6 1.173(4) . ?
C10 C15 1.395(4) . ?
C10 C11 1.399(4) . ?
C11 C12 1.386(4) . ?
C11 H11 0.9300 . ?
C12 C13 1.370(4) . ?
C12 H12 0.9300 . ?
C13 C14 1.360(4) . ?
C13 H13 0.9300 . ?
C14 C15 1.404(4) . ?
C14 H14 0.9300 . ?
C15 C16 1.492(4) . ?
C16 C17 1.395(4) . ?
C16 C21 1.408(4) . ?
C17 C18 1.401(4) . ?
C18 C19 1.385(4) . ?
C18 H18 0.9300 . ?
C19 C20 1.359(5) . ?
C19 H19 0.9300 . ?
C20 C21 1.378(4) . ?
C20 H20 0.9300 . ?
C21 H21 0.9300 . ?

loop_
_geom_torsion_atom_site_label_1
_geom_torsion_atom_site_label_2
_geom_torsion_atom_site_label_3
_geom_torsion_atom_site_label_4
_geom_torsion
_geom_torsion_site_symmetry_1
_geom_torsion_site_symmetry_2
_geom_torsion_site_symmetry_3
_geom_torsion_site_symmetry_4
_geom_torsion_publ_flag
C2 Fe1 Fe2 C6 130.9(2) . . . . ?
C3 Fe1 Fe2 C6 -138.0(2) . . . . ?
C1 Fe1 Fe2 C6 -0.1(3) . . . . ?
S1 Fe1 Fe2 C6 52.0(2) . . . . ?
S2 Fe1 Fe2 C6 -61.7(2) . . . . ?
C2 Fe1 Fe2 C5 -92.08(14) . . . . ?
C3 Fe1 Fe2 C5 -1.01(14) . . . . ?
C1 Fe1 Fe2 C5 136.9(2) . . . . ?
S1 Fe1 Fe2 C5 -171.06(11) . . . . ?
S2 Fe1 Fe2 C5 75.30(11) . . . . ?
C2 Fe1 Fe2 C4 0.95(14) . . . . ?
C3 Fe1 Fe2 C4 92.02(14) . . . . ?
C1 Fe1 Fe2 C4 -130.1(2) . . . . ?
S1 Fe1 Fe2 C4 -78.03(11) . . . . ?
S2 Fe1 Fe2 C4 168.32(11) . . . . ?
C2 Fe1 Fe2 S1 78.98(9) . . . . ?
C3 Fe1 Fe2 S1 170.05(10) . . . . ?
C1 Fe1 Fe2 S1 -52.04(18) . . . . ?
S2 Fe1 Fe2 S1 -113.64(3) . . . . ?
C2 Fe1 Fe2 S2 -167.37(10) . . . . ?
C3 Fe1 Fe2 S2 -76.31(9) . . . . ?
C1 Fe1 Fe2 S2 61.61(18) . . . . ?
S1 Fe1 Fe2 S2 113.64(3) . . . . ?
C6 Fe2 S1 C17 -61.61(15) . . . . ?
C5 Fe2 S1 C17 117.2(3) . . . . ?
C4 Fe2 S1 C17 -159.84(15) . . . . ?
S2 Fe2 S1 C17 42.90(11) . . . . ?
Fe1 Fe2 S1 C17 92.27(11) . . . . ?
C6 Fe2 S1 Fe1 -153.88(11) . . . . ?
C5 Fe2 S1 Fe1 24.9(3) . . . . ?
C4 Fe2 S1 Fe1 107.89(10) . . . . ?
S2 Fe2 S1 Fe1 -49.37(2) . . . . ?
C2 Fe1 S1 C17 128.04(13) . . . . ?
C3 Fe1 S1 C17 -150.4(3) . . . . ?
C1 Fe1 S1 C17 29.38(14) . . . . ?
S2 Fe1 S1 C17 -74.95(10) . . . . ?
Fe2 Fe1 S1 C17 -124.32(10) . . . . ?
C2 Fe1 S1 Fe2 -107.64(9) . . . . ?
C3 Fe1 S1 Fe2 -26.1(2) . . . . ?
C1 Fe1 S1 Fe2 153.71(10) . . . . ?
S2 Fe1 S1 Fe2 49.37(2) . . . . ?
C2 Fe1 S2 C10 123.7(3) . . . . ?
C3 Fe1 S2 C10 -159.81(15) . . . . ?
C1 Fe1 S2 C10 -58.73(15) . . . . ?
S1 Fe1 S2 C10 41.89(12) . . . . ?
Fe2 Fe1 S2 C10 91.18(12) . . . . ?
C2 Fe1 S2 Fe2 32.5(2) . . . . ?
C3 Fe1 S2 Fe2 109.02(9) . . . . ?
C1 Fe1 S2 Fe2 -149.91(10) . . . . ?
S1 Fe1 S2 Fe2 -49.28(2) . . . . ?
C6 Fe2 S2 C10 24.17(15) . . . . ?
C5 Fe2 S2 C10 123.52(14) . . . . ?
C4 Fe2 S2 C10 -155.9(3) . . . . ?
S1 Fe2 S2 C10 -76.58(10) . . . . ?
Fe1 Fe2 S2 C10 -125.86(10) . . . . ?
C6 Fe2 S2 Fe1 150.03(11) . . . . ?
C5 Fe2 S2 Fe1 -110.62(10) . . . . ?
C4 Fe2 S2 Fe1 -30.0(3) . . . . ?
S1 Fe2 S2 Fe1 49.29(2) . . . . ?
C2 Fe1 C1 O1 -159(16) . . . . ?
C3 Fe1 C1 O1 111(16) . . . . ?
S1 Fe1 C1 O1 -69(16) . . . . ?
S2 Fe1 C1 O1 22(16) . . . . ?
Fe2 Fe1 C1 O1 -27(16) . . . . ?
C3 Fe1 C2 O2 -2(9) . . . . ?
C1 Fe1 C2 O2 -103(9) . . . . ?
S1 Fe1 C2 O2 156(9) . . . . ?
S2 Fe1 C2 O2 74(9) . . . . ?
Fe2 Fe1 C2 O2 102(9) . . . . ?
C2 Fe1 C3 O3 16(4) . . . . ?
C1 Fe1 C3 O3 114(4) . . . . ?
S1 Fe1 C3 O3 -66(4) . . . . ?
S2 Fe1 C3 O3 -142(4) . . . . ?
Fe2 Fe1 C3 O3 -88(4) . . . . ?
C6 Fe2 C4 O4 103(6) . . . . ?
C5 Fe2 C4 O4 3(6) . . . . ?
S1 Fe2 C4 O4 -157(6) . . . . ?
S2 Fe2 C4 O4 -77(6) . . . . ?
Fe1 Fe2 C4 O4 -103(6) . . . . ?
C6 Fe2 C5 O5 80(8) . . . . ?
C4 Fe2 C5 O5 179(100) . . . . ?
S1 Fe2 C5 O5 -98(8) . . . . ?
S2 Fe2 C5 O5 -24(8) . . . . ?
Fe1 Fe2 C5 O5 -77(8) . . . . ?
C5 Fe2 C6 O6 -172(5) . . . . ?
C4 Fe2 C6 O6 97(5) . . . . ?
S1 Fe2 C6 O6 8(5) . . . . ?
S2 Fe2 C6 O6 -83(5) . . . . ?
Fe1 Fe2 C6 O6 -34(5) . . . . ?
Fe1 S2 C10 C15 -3.7(3) . . . . ?
Fe2 S2 C10 C15 69.6(3) . . . . ?
Fe1 S2 C10 C11 -179.81(17) . . . . ?
Fe2 S2 C10 C11 -106.6(2) . . . . ?
C15 C10 C11 C12 -3.3(5) . . . . ?
S2 C10 C11 C12 173.3(3) . . . . ?
C10 C11 C12 C13 0.2(5) . . . . ?
C11 C12 C13 C14 1.9(5) . . . . ?
C12 C13 C14 C15 -1.0(6) . . . . ?
C11 C10 C15 C14 4.0(4) . . . . ?
S2 C10 C15 C14 -171.8(2) . . . . ?
C11 C10 C15 C16 -171.5(3) . . . . ?
S2 C10 C15 C16 12.7(5) . . . . ?
C13 C14 C15 C10 -2.0(5) . . . . ?
C13 C14 C15 C16 174.0(3) . . . . ?
C10 C15 C16 C17 -50.5(5) . . . . ?
C14 C15 C16 C17 134.0(3) . . . . ?
C10 C15 C16 C21 133.9(3) . . . . ?
C14 C15 C16 C21 -41.6(4) . . . . ?
C21 C16 C17 C18 3.2(4) . . . . ?
C15 C16 C17 C18 -172.3(3) . . . . ?
C21 C16 C17 S1 -171.3(2) . . . . ?
C15 C16 C17 S1 13.1(5) . . . . ?
Fe2 S1 C17 C16 -4.7(3) . . . . ?
Fe1 S1 C17 C16 69.0(3) . . . . ?
Fe2 S1 C17 C18 -179.70(17) . . . . ?
Fe1 S1 C17 C18 -106.0(2) . . . . ?
C16 C17 C18 C19 -1.7(5) . . . . ?
S1 C17 C18 C19 173.9(3) . . . . ?
C17 C18 C19 C20 -1.4(5) . . . . ?
C18 C19 C20 C21 2.8(5) . . . . ?
C19 C20 C21 C16 -1.2(5) . . . . ?
C17 C16 C21 C20 -1.8(5) . . . . ?
C15 C16 C21 C20 174.3(3) . . . . ?
